data_4332305
loop_
_publ_author_name
'Beobide, Garikoitz'
'Castillo, Oscar'
'Luque, Antonio'
'Garc\'ia-Couceiro, Urko'
'Garc\'ia-Ter\'an, Juan P.'
'Rom\'an, Pascual'

_publ_section_title
;
 Supramolecular Architectures and Magnetic Properties of Coordination
 Polymers Based on Pyrazinedicarboxylato Ligands Showing Embedded Water
 Clusters
;
_journal_issue 14
_journal_name_full 'Inorganic Chemistry'
_journal_page_first 5367
_journal_page_last 5382
_journal_paper_doi 10.1021/ic060221r
_journal_volume 45
_journal_year 2006
_chemical_compound_source 'synthesis as described'
_chemical_formula_moiety 'C6 H6 Fe N2 O6'
_chemical_formula_structural 'Fe (C6 H2 N2 O4) (H2 O)2'
_chemical_formula_sum 'C6 H6 Fe N2 O6'
_chemical_formula_weight 257.97
_chemical_name_systematic
;
 catena-{(\m-pyrazine-2,5-dicarboxyato-N,O:N,O)-[diaquairon(II)]}
;
_space_group_crystal_system triclinic
_space_group_IT_number 2
_space_group_name_Hall '-P 1'
_space_group_name_H-M_alt 'P -1'
_cell_angle_alpha 99.349(8)
_cell_angle_beta 102.560(9)
_cell_angle_gamma 127.407(8)
_cell_formula_units_Z 1
_cell_length_a 7.147(1)
_cell_length_b 7.999(2)
_cell_length_c 5.043(1)
_cell_measurement_temperature 293
_cell_volume 206.77(8)
_computing_cell_refinement CelRef
_computing_data_collection 'Philips Xpert'
_computing_data_reduction none
_computing_molecular_graphics ORTEP
_computing_publication_material FULLPROF
_computing_structure_refinement FULLPROF
_computing_structure_solution none
_diffrn_ambient_temperature 298
_diffrn_detector 'Proportional detector'
_diffrn_detector_type 'Philips PW3011/10 proportional detector'
_diffrn_measurement_device_type 'Philips Xpert MPD'
_diffrn_radiation_monochromator 'secondary monochromator PW3123/00'
_diffrn_radiation_type CuK\a
_diffrn_radiation_wavelength 1.54180
_diffrn_source 'sealed X-ray tube'
_diffrn_source_target Cu
_exptl_crystal_density_diffrn 2.071
_pd_block_diffractogram_id 1
_pd_char_colour 'navy blue'
_pd_char_particle_morphology needle
_pd_instr_location ' ?'
_pd_meas_2theta_range_inc 0.030000
_pd_meas_2theta_range_max 70.00000
_pd_meas_2theta_range_min 10.00000
_pd_meas_number_of_points 2001
_pd_meas_scan_method cont
_pd_proc_info_data_reduction none
_pd_proc_info_excluded_regions none
_pd_proc_ls_background_function 'square polynomial for each range'
_pd_proc_ls_pref_orient_corr ' none'
_pd_proc_ls_profile_function pseudo-Voigt
_pd_proc_ls_prof_R_factor 12.1383
_pd_proc_ls_prof_wR_expected 12.9291
_pd_proc_ls_prof_wR_factor 15.9509
_pd_spec_mounting ' packed powder pellet'
_pd_spec_mount_mode reflection
_pd_spec_shape flat_sheet
_pd_spec_size_axial 25
_pd_spec_size_equat 25
_pd_spec_size_thick 1
_refine_ls_extinction_method none
_refine_ls_goodness_of_fit_all 1.52
_refine_ls_hydrogen_treatment constr
_refine_ls_matrix_type fullcycle
_refine_ls_number_parameters 60
_refine_ls_number_restraints 8
_refine_ls_R_I_factor 3.9714
_refine_ls_shift/su_max 0.000
_refine_ls_weighting_details wi=1/variance(obs)i
_refine_ls_weighting_scheme sigma
_cod_data_source_file ic060221rsup2.cif
_cod_data_source_block compound2
_cod_depositor_comments
;
 Updating space group information.

 Antanas Vaitkus,
 2018-06-07
;
_cod_original_cell_volume 206.78(8)
_cod_database_code 4332305

loop_
_space_group_symop_id
_space_group_symop_operation_xyz
1 x,y,z
2 -x,-y,-z

loop_
_atom_site_label
_atom_site_type_symbol
_atom_site_thermal_displace_type
_atom_site_fract_x
_atom_site_fract_y
_atom_site_fract_z
_atom_site_occupancy
_atom_site_U_iso_or_equiv
Fe1 Fe Uiso 0.00000 0.00000 0.00000 1.00000 0.042(4)
O42 O Uiso -0.690(4) -0.367(3) -0.707(4) 1.00000 0.050(7)
O41 O Uiso -0.298(3) -0.216(2) -0.427(4) 1.00000 0.059(8)
C3 C Uiso -0.719(4) -0.143(4) -0.263(5) 1.00000 0.029(10)
C4 C Uiso -0.501(7) -0.245(6) -0.478(8) 1.00000 0.067(13)
N1 N Uiso -0.306(3) 0.011(3) 0.042(3) 1.00000 0.026(6)
C2 C Uiso -0.505(3) -0.122(4) -0.220(5) 1.00000 0.027(9)
O1W O Uiso 0.160(4) 0.278(2) -0.146(4) 1.00000 0.045(7)
H11 H Uiso 0.23 0.411 -0.05 1.00000 0.34
H12 H Uiso 0.21 0.278 -0.28 1.00000 0.34
H1 H Uiso -0.878 -0.269 -0.41 1.00000 0.34

loop_
_atom_type_symbol
_atom_type_description
_atom_type_scat_dispersion_real
_atom_type_scat_dispersion_imag
_atom_type_scat_source
O O 0.0106 0.0060 'International Tables Vol C Tables 4.2.6.8 and 6.1.1.4'
N N 0.0061 0.0033 'International Tables Vol C Tables 4.2.6.8 and 6.1.1.4'
Fe Fe 0.3463 0.8444 'International Tables Vol C Tables 4.2.6.8 and 6.1.1.4'
H H 0.0000 0.0000 'International Tables Vol C Tables 4.2.6.8 and 6.1.1.4'
C C 0.0033 0.0016 'International Tables Vol C Tables 4.2.6.8 and 6.1.1.4'

loop_
_audit_conform.dict_name
_audit_conform.dict_location
cif_core.dic ftp://ftp.iucr.org/pub/cif_core.dic
cif_pd.dic ftp://ftp.iucr.org/pub/cif_pd.dic

loop_
_geom_angle_atom_site_label_1
_geom_angle_atom_site_label_2
_geom_angle_atom_site_label_3
_geom_angle
_geom_angle_site_symmetry_1
_geom_angle_site_symmetry_3
O41 Fe1 O1W 88.1(7) . .
O41 Fe1 N1 77.7(7) . .
O41 Fe1 O41 180.0 . 2_555
O41 Fe1 O1W 91.9(7) . 2_555
O41 Fe1 N1 102.3(7) . 2_555
O1W Fe1 N1 90.4(9) . .
O41 Fe1 O1W 91.9(7) 2_555 .
O1W Fe1 O1W 180.0 . 2_555
O1W Fe1 N1 89.6(9) . 2_555
O41 Fe1 N1 102.3(7) 2_555 .
O1W Fe1 N1 89.6(9) 2_555 .
N1 Fe1 N1 180.0 . 2_555
O41 Fe1 O1W 88.1(7) 2_555 2_555
O41 Fe1 N1 77.7(7) 2_555 2_555
O1W Fe1 N1 90.4(9) 2_555 2_555
Fe1 O41 C4 118(2) . .
Fe1 O1W H11 126 . .
Fe1 O1W H12 120 . .
H11 O1W H12 109 . .
Fe1 N1 C2 106.9(17) . .
Fe1 N1 C3 127.2(3) . 2_455
C3 N1 C2 125(3) 2_455 .
N1 C3 C2 115(2) 2_455 .
O41 C4 C2 116(3) . .
O42 C4 O41 126(4) . .
O42 C4 C2 118(5) . .
N1 C2 C3 120(2) . .
N1 C2 C4 122(3) . .
C3 C2 C4 119(3) . .
C2 C3 H1 120 . .
N1 C3 H1 123 2_455 .

loop_
_geom_bond_atom_site_label_1
_geom_bond_atom_site_label_2
_geom_bond_distance
_geom_bond_site_symmetry_2
Fe1 O41 2.12(2) .
Fe1 O1W 2.14(2) .
Fe1 N1 2.30(3) .
Fe1 O41 2.12(2) 2_555
Fe1 O1W 2.14(2) 2_555
Fe1 N1 2.30(3) 2_555
O42 C4 1.21(5) .
O41 C4 1.28(6) .
O1W H11 0.83 .
O1W H12 0.83 .
N1 C2 1.34(3) .
N1 C3 1.30(3) 2_455
C3 C2 1.40(4) .
C4 C2 1.51(5) .
C3 H1 0.93 .

loop_
_geom_hbond_atom_site_label_D
_geom_hbond_atom_site_label_H
_geom_hbond_atom_site_label_A
_geom_hbond_distance_DH
_geom_hbond_distance_HA
_geom_hbond_distance_DA
_geom_hbond_angle_DHA
_geom_hbond_site_symmetry_A
O1W H11 O42 0.84 1.95 2.71(3) 151 1_666
O1W H12 O41 0.83 1.84 2.65(3) 167 2_554
